data_1541034
loop_
_publ_author_name
'Tanner, P.A.'
'Sze, T.'
'Mak, T.C.W.'
'Yip, W.'

_publ_section_title
;
 Synthesis, crystal structure and vibrational spectra of
 uranium(IV)hypophosphite
;
_journal_name_full 'Journal of Crystallographic and Spectroscopic Research'
_journal_page_first 25
_journal_page_last 30
_journal_volume 22
_journal_year 1992
_chemical_formula_sum 'H8 O8 P4 U'
_chemical_name_systematic 'U (H2 P O2)4'
_space_group_IT_number 61
_symmetry_space_group_name_Hall '-P 2ac 2ab'
_symmetry_space_group_name_H-M 'P b c a'
_cell_angle_alpha 90
_cell_angle_beta 90
_cell_angle_gamma 90
_cell_formula_units_Z 8
_cell_length_a 7.467
_cell_length_b 13.394
_cell_length_c 19.904
_cell_volume 1990.659
_citation_journal_id_ASTM JCREDB
_cod_data_source_file Tanner_JCREDB_1992_1539.cif
_cod_data_source_block H8O8P4U1
_cod_original_formula_sum 'H8 O8 P4 U1'
_cod_database_code 1541034

loop_
_symmetry_equiv_pos_as_xyz
x,y,z
-x+1/2,-y,z+1/2
x+1/2,-y+1/2,-z
-x,y+1/2,-z+1/2
-x,-y,-z
x-1/2,y,-z-1/2
-x-1/2,y-1/2,z
x,-y-1/2,z-1/2

loop_
_atom_site_label
_atom_site_type_symbol
_atom_site_fract_x
_atom_site_fract_y
_atom_site_fract_z
_atom_site_occupancy
_atom_site_U_iso_or_equiv
P1 P+1 0.2223 0.1616 0.2945 1 0.0
O7 O-2 0.0309 0.2594 0.0401 1 0.0
U1 U+4 0.15362 0.14216 0.1144 1 0.0
P2 P+1 0.1481 0.4035 0.1729 1 0.0
O4 O-2 0.1961 0.4864 0.1256 1 0.0
O8 O-2 -0.063 0.3179 -0.0749 1 0.0
O1 O-2 0.2366 0.1183 0.2257 1 0.0
P4 P+1 0.0577 0.3332 -0.0153 1 0.0
O2 O-2 0.3968 0.1955 0.3264 1 0.0
O5 O-2 0.1799 0.0709 0.0014 1 0.0
O3 O-2 0.2263 0.3022 0.1597 1 0.0
P3 P+1 0.0962 0.0751 -0.0664 1 0.0
O6 O-2 0.0766 -0.0236 -0.1021 1 0.0
